data_7154898
loop_
_publ_author_name
'Chuang, Shih-Ching'
'Sung, Shih-Ping'
'Deng, Jie-Cheng'
'Chiou, Mong-Feng'
'Hsu, Day-Shin'

_publ_section_title
;
 Multicomponent reactions of phosphines, enynedioates and benzylidene
 malononitriles generated highly substituted cyclopentenes through an
 unexpected phosphine \a-addition-\d-evolvement of an anion pathway.
;
_journal_issue 7
_journal_name_full 'Organic &amp; biomolecular chemistry'
_journal_page_first 2306
_journal_page_last 2317
_journal_paper_doi 10.1039/c5ob02445e
_journal_volume 14
_journal_year 2016
_chemical_formula_sum 'C36 H28 N3 O6 P'
_chemical_formula_weight 629.58
_space_group_crystal_system monoclinic
_space_group_IT_number 14
_space_group_name_Hall '-P 2yn'
_space_group_name_H-M_alt 'P 1 21/n 1'
_symmetry_space_group_name_Hall '-P 2yn'
_symmetry_space_group_name_H-M 'P 1 21/n 1'
_atom_sites_solution_hydrogens geom
_audit_creation_method SHELXL-2014/6
_audit_update_record
;
2015-02-24 deposited with the CCDC.
2016-01-07 downloaded from the CCDC.
;
_cell_angle_alpha 90
_cell_angle_beta 112.634(2)
_cell_angle_gamma 90
_cell_formula_units_Z 4
_cell_length_a 10.4651(7)
_cell_length_b 27.3604(18)
_cell_length_c 11.6914(9)
_cell_measurement_reflns_used 5222
_cell_measurement_temperature 100(2)
_cell_measurement_theta_max 25.8201
_cell_measurement_theta_min 2.5813
_cell_volume 3089.8(4)
_computing_cell_refinement 'SAINT V8.34A (Bruker AXS Inc., 2013)'
_computing_data_collection 'APEX2 (Bruker AXS, 2010)'
_computing_data_reduction 'SAINT V8.34A (Bruker AXS Inc., 2013)'
_computing_molecular_graphics 'SHELXTL (Sheldrick, 2008)'
_computing_publication_material SHELXTL
_computing_structure_refinement 'SHELXL-2014/6 (Sheldrick, 2014)'
_diffrn_ambient_temperature 100(2)
_diffrn_detector_area_resol_mean 8.3333
_diffrn_measured_fraction_theta_full 0.998
_diffrn_measured_fraction_theta_max 0.991
_diffrn_measurement_device_type 'Bruker APEX-II CCD'
_diffrn_measurement_method '\f and \w scans'
_diffrn_radiation_type MoK\a
_diffrn_radiation_wavelength 0.71073
_diffrn_reflns_av_R_equivalents 0.0492
_diffrn_reflns_av_unetI/netI 0.0500
_diffrn_reflns_laue_measured_fraction_full 0.998
_diffrn_reflns_laue_measured_fraction_max 0.991
_diffrn_reflns_limit_h_max 11
_diffrn_reflns_limit_h_min -13
_diffrn_reflns_limit_k_max 31
_diffrn_reflns_limit_k_min -34
_diffrn_reflns_limit_l_max 14
_diffrn_reflns_limit_l_min -14
_diffrn_reflns_number 25478
_diffrn_reflns_point_group_measured_fraction_full 0.998
_diffrn_reflns_point_group_measured_fraction_max 0.991
_diffrn_reflns_theta_full 25.242
_diffrn_reflns_theta_max 26.439
_diffrn_reflns_theta_min 1.489
_exptl_absorpt_coefficient_mu 0.142
_exptl_absorpt_correction_T_max 0.9485
_exptl_absorpt_correction_T_min 0.8693
_exptl_absorpt_correction_type multi-scan
_exptl_absorpt_process_details 'SADABS V2014/4 (Bruker AXS Inc.)'
_exptl_crystal_colour Red
_exptl_crystal_density_diffrn 1.353
_exptl_crystal_density_meas ?
_exptl_crystal_density_method 'not measured'
_exptl_crystal_description Tabullar
_exptl_crystal_F_000 1312
_exptl_crystal_size_max 0.25
_exptl_crystal_size_mid 0.18
_exptl_crystal_size_min 0.05
_refine_diff_density_max 0.417
_refine_diff_density_min -0.639
_refine_diff_density_rms 0.144
_refine_ls_extinction_method none
_refine_ls_goodness_of_fit_ref 1.106
_refine_ls_hydrogen_treatment constr
_refine_ls_matrix_type full
_refine_ls_number_parameters 417
_refine_ls_number_reflns 6308
_refine_ls_number_restraints 0
_refine_ls_restrained_S_all 1.106
_refine_ls_R_factor_all 0.0635
_refine_ls_R_factor_gt 0.0424
_refine_ls_shift/su_max 0.001
_refine_ls_shift/su_mean 0.000
_refine_ls_structure_factor_coef Fsqd
_refine_ls_weighting_details 'w=1/[\s^2^(Fo^2^)+(0.0978P)^2^] where P=(Fo^2^+2Fc^2^)/3'
_refine_ls_weighting_scheme calc
_refine_ls_wR_factor_gt 0.1242
_refine_ls_wR_factor_ref 0.1620
_reflns_Friedel_coverage 0.000
_reflns_number_gt 4885
_reflns_number_total 6308
_reflns_threshold_expression 'I > 2\s(I)'
_cod_data_source_file c5ob02445e2.cif
_cod_data_source_block publication_text
_cod_depositor_comments
;
The following automatic conversions were performed:

'_exptl_crystal_density_meas' value 'not measured' was changed to '?'
- the value is perceived as not measured.

Automatic conversion script
Id: cif_fix_values 4268 2015-11-12 08:31:59Z antanas 

 Adding full bibliography for 7154897--7154898.cif.
;
_cod_database_code 7154898
_shelx_space_group_comment
;
The symmetry employed for this shelxl refinement is uniquely defined
by the following loop, which should always be used as a source of
symmetry information in preference to the above space-group names.
They are only intended as comments.
;
_shelxl_version_number 2014/6

loop_
_space_group_symop_operation_xyz
'x, y, z'
'-x+1/2, y+1/2, -z+1/2'
'-x, -y, -z'
'x-1/2, -y-1/2, z-1/2'

loop_
_atom_site_label
_atom_site_type_symbol
_atom_site_fract_x
_atom_site_fract_y
_atom_site_fract_z
_atom_site_U_iso_or_equiv
_atom_site_adp_type
_atom_site_occupancy
_atom_site_site_symmetry_order
_atom_site_calc_flag
_atom_site_refinement_flags_posn
_atom_site_refinement_flags_adp
P1 P 0.88732(5) 0.38945(2) 0.05549(5) 0.01471(16) Uani 1 1 d . .
O1 O 0.29432(17) 0.37220(7) 0.46448(18) 0.0395(5) Uani 1 1 d . .
O2 O 0.82536(16) 0.30821(5) -0.10848(13) 0.0233(4) Uani 1 1 d . .
O3 O 0.76767(15) 0.25299(5) 0.00725(13) 0.0214(3) Uani 1 1 d . .
O4 O 0.35198(17) 0.43625(6) 0.38702(17) 0.0365(4) Uani 1 1 d . .
O5 O 1.03116(17) 0.39503(6) 0.53815(15) 0.0284(4) Uani 1 1 d . .
O6 O 1.01614(16) 0.32987(6) 0.64845(13) 0.0276(4) Uani 1 1 d . .
N1 N 0.37187(19) 0.39398(7) 0.42602(17) 0.0264(5) Uani 1 1 d . .
N2 N 0.8943(2) 0.19007(7) 0.26011(19) 0.0318(5) Uani 1 1 d . .
N3 N 0.53602(19) 0.28561(7) 0.12424(18) 0.0296(5) Uani 1 1 d . .
C1 C 0.8158(2) 0.50764(8) 0.3057(2) 0.0264(5) Uani 1 1 d . .
H1 H 0.7999 0.5325 0.3555 0.032 Uiso 1 1 calc R U
C2 C 0.7046(2) 0.48511(8) 0.2132(2) 0.0242(5) Uani 1 1 d . .
H5 H 0.6125 0.4944 0.2000 0.029 Uiso 1 1 calc R U
C3 C 0.7283(2) 0.44911(8) 0.1399(2) 0.0203(5) Uani 1 1 d . .
H6 H 0.6522 0.4338 0.0767 0.024 Uiso 1 1 calc R U
C4 C 0.8626(2) 0.43522(7) 0.15835(19) 0.0163(4) Uani 1 1 d . .
C5 C 0.8479(2) 0.33139(7) 0.09088(18) 0.0166(4) Uani 1 1 d . .
C6 C 0.8817(2) 0.31839(7) 0.22027(18) 0.0146(4) Uani 1 1 d . .
C7 C 0.80107(19) 0.27887(7) 0.25938(18) 0.0144(4) Uani 1 1 d . .
C8 C 0.8361(2) 0.29042(7) 0.40161(18) 0.0158(4) Uani 1 1 d . .
H16 H 0.8470 0.2590 0.4479 0.019 Uiso 1 1 calc R U
C9 C 0.7217(2) 0.31997(7) 0.41674(17) 0.0156(4) Uani 1 1 d . .
C10 C 0.7022(2) 0.36970(7) 0.38662(19) 0.0181(4) Uani 1 1 d . .
H17 H 0.7674 0.3868 0.3631 0.022 Uiso 1 1 calc R U
C11 C 0.5885(2) 0.39403(8) 0.39094(19) 0.0204(5) Uani 1 1 d . .
H20 H 0.5746 0.4277 0.3700 0.025 Uiso 1 1 calc R U
C12 C 0.4954(2) 0.36871(8) 0.42614(18) 0.0194(5) Uani 1 1 d . .
C13 C 0.5814(2) 0.44808(8) -0.3170(2) 0.0250(5) Uani 1 1 d . .
H2 H 0.5161 0.4627 -0.3897 0.030 Uiso 1 1 calc R U
C14 C 0.7200(2) 0.45925(8) -0.2793(2) 0.0264(5) Uani 1 1 d . .
H28 H 0.7504 0.4803 -0.3284 0.032 Uiso 1 1 calc R U
C15 C 0.8158(2) 0.43993(8) -0.16947(19) 0.0201(5) Uani 1 1 d . .
H27 H 0.9112 0.4478 -0.1436 0.024 Uiso 1 1 calc R U
C16 C 0.7709(2) 0.40898(7) -0.09771(18) 0.0165(4) Uani 1 1 d . .
C17 C 0.9495(2) 0.49367(8) 0.3250(2) 0.0265(5) Uani 1 1 d . .
H4 H 1.0254 0.5090 0.3884 0.032 Uiso 1 1 calc R U
C18 C 0.9737(2) 0.45755(8) 0.2527(2) 0.0219(5) Uani 1 1 d . .
H3 H 1.0659 0.4480 0.2673 0.026 Uiso 1 1 calc R U
C19 C 1.0648(2) 0.39440(7) 0.06814(18) 0.0176(4) Uani 1 1 d . .
C20 C 1.1288(2) 0.43794(8) 0.0569(2) 0.0236(5) Uani 1 1 d . .
H11 H 1.0795 0.4679 0.0441 0.028 Uiso 1 1 calc R U
C21 C 1.2648(2) 0.43740(10) 0.0642(2) 0.0308(6) Uani 1 1 d . .
H10 H 1.3078 0.4669 0.0553 0.037 Uiso 1 1 calc R U
C22 C 1.3367(2) 0.39397(10) 0.0846(2) 0.0333(6) Uani 1 1 d . .
H7 H 1.4289 0.3936 0.0881 0.040 Uiso 1 1 calc R U
C23 C 1.2766(2) 0.35113(10) 0.0999(2) 0.0298(5) Uani 1 1 d . .
H8 H 1.3281 0.3216 0.1162 0.036 Uiso 1 1 calc R U
C24 C 1.1412(2) 0.35105(8) 0.09161(19) 0.0219(5) Uani 1 1 d . .
H9 H 1.0998 0.3213 0.1019 0.026 Uiso 1 1 calc R U
C25 C 0.8082(2) 0.29396(7) -0.00258(18) 0.0167(4) Uani 1 1 d . .
C26 C 0.7592(3) 0.27836(9) -0.2168(2) 0.0297(6) Uani 1 1 d . .
H12 H 0.7765 0.2438 -0.1942 0.045 Uiso 1 1 calc R U
H13 H 0.7967 0.2864 -0.2794 0.045 Uiso 1 1 calc R U
H14 H 0.6592 0.2845 -0.2505 0.045 Uiso 1 1 calc R U
C27 C 0.9798(2) 0.33657(7) 0.32269(18) 0.0161(4) Uani 1 1 d . .
H15 H 1.0440 0.3607 0.3205 0.019 Uiso 1 1 calc R U
C28 C 0.9799(2) 0.31568(8) 0.44068(18) 0.0167(4) Uani 1 1 d . .
H24 H 1.0524 0.2896 0.4687 0.020 Uiso 1 1 calc R U
C29 C 0.8517(2) 0.22872(8) 0.25249(19) 0.0193(5) Uani 1 1 d . .
C30 C 0.6510(2) 0.28161(7) 0.18246(18) 0.0171(4) Uani 1 1 d . .
C31 C 0.5126(2) 0.31992(8) 0.45977(19) 0.0216(5) Uani 1 1 d . .
H18 H 0.4488 0.3034 0.4860 0.026 Uiso 1 1 calc R U
C32 C 0.6269(2) 0.29601(8) 0.45365(19) 0.0197(5) Uani 1 1 d . .
H19 H 0.6405 0.2624 0.4753 0.024 Uiso 1 1 calc R U
C33 C 1.0113(2) 0.35225(8) 0.54491(19) 0.0189(5) Uani 1 1 d . .
C34 C 1.0527(3) 0.36084(10) 0.7564(2) 0.0407(7) Uani 1 1 d . .
H21 H 1.1499 0.3708 0.7829 0.061 Uiso 1 1 calc R U
H23 H 1.0396 0.3428 0.8235 0.061 Uiso 1 1 calc R U
H22 H 0.9936 0.3899 0.7359 0.061 Uiso 1 1 calc R U
C35 C 0.6316(2) 0.39598(8) -0.13895(19) 0.0194(5) Uani 1 1 d . .
H26 H 0.6012 0.3739 -0.0921 0.023 Uiso 1 1 calc R U
C36 C 0.5371(2) 0.41555(8) -0.2492(2) 0.0231(5) Uani 1 1 d . .
H25 H 0.4422 0.4066 -0.2778 0.028 Uiso 1 1 calc R U

loop_
_atom_site_aniso_label
_atom_site_aniso_U_11
_atom_site_aniso_U_22
_atom_site_aniso_U_33
_atom_site_aniso_U_23
_atom_site_aniso_U_13
_atom_site_aniso_U_12
P1 0.0163(3) 0.0137(3) 0.0136(3) -0.00107(19) 0.0052(2) -0.00012(19)
O1 0.0227(9) 0.0502(12) 0.0505(11) 0.0007(9) 0.0195(8) 0.0007(8)
O2 0.0387(9) 0.0188(8) 0.0132(7) -0.0032(6) 0.0108(7) 0.0000(6)
O3 0.0272(8) 0.0140(8) 0.0220(8) -0.0045(6) 0.0083(6) -0.0029(6)
O4 0.0327(10) 0.0371(11) 0.0393(10) 0.0078(8) 0.0135(8) 0.0161(8)
O5 0.0369(10) 0.0240(9) 0.0250(8) -0.0070(7) 0.0125(7) -0.0068(7)
O6 0.0398(10) 0.0297(9) 0.0132(7) -0.0033(6) 0.0099(7) -0.0002(7)
N1 0.0195(10) 0.0367(12) 0.0204(10) -0.0035(9) 0.0048(8) 0.0038(8)
N2 0.0402(12) 0.0207(11) 0.0323(11) 0.0004(9) 0.0116(9) 0.0093(9)
N3 0.0222(11) 0.0324(11) 0.0287(11) -0.0138(9) 0.0036(9) 0.0039(8)
C1 0.0356(13) 0.0178(11) 0.0294(12) -0.0070(9) 0.0167(10) 0.0001(9)
C2 0.0267(12) 0.0219(12) 0.0281(12) -0.0006(9) 0.0149(10) 0.0030(9)
C3 0.0203(11) 0.0183(11) 0.0219(11) -0.0008(9) 0.0079(9) 0.0002(8)
C4 0.0209(10) 0.0116(10) 0.0174(10) 0.0000(8) 0.0084(8) -0.0007(8)
C5 0.0195(10) 0.0151(10) 0.0141(10) -0.0006(8) 0.0053(8) -0.0013(8)
C6 0.0157(10) 0.0117(10) 0.0170(10) -0.0001(8) 0.0070(8) 0.0017(7)
C7 0.0149(10) 0.0127(10) 0.0143(9) 0.0001(8) 0.0040(8) 0.0014(7)
C8 0.0191(10) 0.0131(10) 0.0131(9) 0.0015(8) 0.0037(8) 0.0013(8)
C9 0.0165(10) 0.0184(11) 0.0100(9) -0.0003(8) 0.0029(8) 0.0002(8)
C10 0.0188(11) 0.0181(11) 0.0186(10) 0.0003(8) 0.0084(8) 0.0000(8)
C11 0.0215(11) 0.0187(11) 0.0187(10) 0.0013(8) 0.0051(9) 0.0014(8)
C12 0.0160(10) 0.0264(12) 0.0136(10) -0.0026(8) 0.0034(8) 0.0035(8)
C13 0.0293(12) 0.0195(11) 0.0186(11) 0.0014(9) 0.0008(9) 0.0028(9)
C14 0.0357(13) 0.0205(12) 0.0214(11) 0.0035(9) 0.0092(10) -0.0020(10)
C15 0.0231(11) 0.0191(11) 0.0178(10) -0.0007(8) 0.0073(9) -0.0023(8)
C16 0.0206(10) 0.0121(10) 0.0153(10) -0.0027(8) 0.0051(8) 0.0009(8)
C17 0.0304(13) 0.0239(12) 0.0242(11) -0.0103(9) 0.0096(10) -0.0074(9)
C18 0.0201(11) 0.0214(11) 0.0227(11) -0.0040(9) 0.0066(9) -0.0013(8)
C19 0.0182(11) 0.0226(11) 0.0120(10) -0.0007(8) 0.0060(8) 0.0004(8)
C20 0.0208(11) 0.0259(12) 0.0208(11) 0.0016(9) 0.0042(9) -0.0021(9)
C21 0.0237(12) 0.0422(15) 0.0258(12) 0.0026(11) 0.0086(10) -0.0088(10)
C22 0.0167(12) 0.0575(18) 0.0251(12) -0.0014(11) 0.0075(10) 0.0033(11)
C23 0.0219(12) 0.0392(15) 0.0278(12) 0.0004(11) 0.0091(10) 0.0096(10)
C24 0.0218(11) 0.0238(12) 0.0190(11) -0.0009(9) 0.0067(9) 0.0030(9)
C25 0.0173(10) 0.0178(11) 0.0146(10) 0.0002(8) 0.0056(8) 0.0020(8)
C26 0.0407(14) 0.0296(13) 0.0129(10) -0.0072(9) 0.0036(10) 0.0013(10)
C27 0.0169(10) 0.0161(10) 0.0156(10) -0.0008(8) 0.0065(8) -0.0003(8)
C28 0.0152(10) 0.0182(11) 0.0138(10) -0.0025(8) 0.0023(8) 0.0024(8)
C29 0.0199(11) 0.0190(11) 0.0172(10) -0.0001(8) 0.0051(8) 0.0007(9)
C30 0.0197(11) 0.0145(10) 0.0164(10) -0.0044(8) 0.0063(9) -0.0001(8)
C31 0.0200(11) 0.0290(12) 0.0166(10) 0.0003(9) 0.0079(9) -0.0046(9)
C32 0.0236(11) 0.0180(11) 0.0164(10) 0.0017(8) 0.0063(9) -0.0007(8)
C33 0.0144(10) 0.0241(12) 0.0162(10) -0.0023(9) 0.0037(8) 0.0015(8)
C34 0.0579(18) 0.0463(17) 0.0180(12) -0.0124(11) 0.0148(12) -0.0029(13)
C35 0.0212(11) 0.0161(11) 0.0196(10) 0.0002(8) 0.0064(9) -0.0013(8)
C36 0.0212(11) 0.0195(12) 0.0229(11) -0.0021(9) 0.0022(9) -0.0001(8)

loop_
_atom_type_symbol
_atom_type_description
_atom_type_scat_dispersion_real
_atom_type_scat_dispersion_imag
_atom_type_scat_source
C C 0.0033 0.0016 'International Tables Vol C Tables 4.2.6.8 and 6.1.1.4'
H H 0.0000 0.0000 'International Tables Vol C Tables 4.2.6.8 and 6.1.1.4'
N N 0.0061 0.0033 'International Tables Vol C Tables 4.2.6.8 and 6.1.1.4'
O O 0.0106 0.0060 'International Tables Vol C Tables 4.2.6.8 and 6.1.1.4'
P P 0.1023 0.0942 'International Tables Vol C Tables 4.2.6.8 and 6.1.1.4'

loop_
_geom_angle_atom_site_label_1
_geom_angle_atom_site_label_2
_geom_angle_atom_site_label_3
_geom_angle
C5 P1 C19 112.34(10)
C5 P1 C16 112.01(9)
C19 P1 C16 109.64(9)
C5 P1 C4 111.45(10)
C19 P1 C4 107.24(9)
C16 P1 C4 103.72(9)
C25 O2 C26 116.49(17)
C33 O6 C34 115.24(18)
O1 N1 O4 123.51(19)
O1 N1 C12 118.65(19)
O4 N1 C12 117.84(19)
C17 C1 C2 119.7(2)
C17 C1 H1 120.2
C2 C1 H1 120.2
C3 C2 C1 120.0(2)
C3 C2 H5 120.0
C1 C2 H5 120.0
C2 C3 C4 120.6(2)
C2 C3 H6 119.7
C4 C3 H6 119.7
C3 C4 C18 119.12(19)
C3 C4 P1 118.51(15)
C18 C4 P1 122.36(16)
C25 C5 C6 119.89(17)
C25 C5 P1 119.87(15)
C6 C5 P1 119.12(15)
C27 C6 C5 129.31(19)
C27 C6 C7 108.29(18)
C5 C6 C7 122.39(17)
C30 C7 C29 109.35(16)
C30 C7 C6 110.92(16)
C29 C7 C6 112.57(17)
C30 C7 C8 112.88(16)
C29 C7 C8 107.27(15)
C6 C7 C8 103.75(15)
C9 C8 C28 116.65(17)
C9 C8 C7 110.76(15)
C28 C8 C7 101.72(15)
C9 C8 H16 109.1
C28 C8 H16 109.1
C7 C8 H16 109.1
C32 C9 C10 118.94(19)
C32 C9 C8 118.49(18)
C10 C9 C8 122.41(18)
C11 C10 C9 120.2(2)
C11 C10 H17 119.9
C9 C10 H17 119.9
C10 C11 C12 119.1(2)
C10 C11 H20 120.5
C12 C11 H20 120.5
C11 C12 C31 122.6(2)
C11 C12 N1 119.10(19)
C31 C12 N1 118.32(19)
C14 C13 C36 120.1(2)
C14 C13 H2 119.9
C36 C13 H2 119.9
C13 C14 C15 120.4(2)
C13 C14 H28 119.8
C15 C14 H28 119.8
C14 C15 C16 119.7(2)
C14 C15 H27 120.2
C16 C15 H27 120.2
C35 C16 C15 119.74(18)
C35 C16 P1 118.77(16)
C15 C16 P1 121.25(15)
C1 C17 C18 120.6(2)
C1 C17 H4 119.7
C18 C17 H4 119.7
C17 C18 C4 120.1(2)
C17 C18 H3 119.9
C4 C18 H3 119.9
C24 C19 C20 118.9(2)
C24 C19 P1 116.36(16)
C20 C19 P1 124.75(16)
C21 C20 C19 120.0(2)
C21 C20 H11 120.0
C19 C20 H11 120.0
C22 C21 C20 119.9(2)
C22 C21 H10 120.1
C20 C21 H10 120.1
C23 C22 C21 120.7(2)
C23 C22 H7 119.6
C21 C22 H7 119.6
C22 C23 C24 120.0(2)
C22 C23 H8 120.0
C24 C23 H8 120.0
C23 C24 C19 120.4(2)
C23 C24 H9 119.8
C19 C24 H9 119.8
O3 C25 O2 121.09(18)
O3 C25 C5 126.34(19)
O2 C25 C5 112.52(17)
O2 C26 H12 109.5
O2 C26 H13 109.5
H12 C26 H13 109.5
O2 C26 H14 109.5
H12 C26 H14 109.5
H13 C26 H14 109.5
C6 C27 C28 114.32(18)
C6 C27 H15 122.8
C28 C27 H15 122.8
C27 C28 C33 114.44(18)
C27 C28 C8 104.02(15)
C33 C28 C8 114.61(17)
C27 C28 H24 107.8
C33 C28 H24 107.8
C8 C28 H24 107.8
N2 C29 C7 172.9(2)
N3 C30 C7 177.3(2)
C12 C31 C32 117.4(2)
C12 C31 H18 121.3
C32 C31 H18 121.3
C31 C32 C9 121.7(2)
C31 C32 H19 119.1
C9 C32 H19 119.1
O5 C33 O6 124.01(19)
O5 C33 C28 125.7(2)
O6 C33 C28 110.28(18)
O6 C34 H21 109.5
O6 C34 H23 109.5
H21 C34 H23 109.5
O6 C34 H22 109.5
H21 C34 H22 109.5
H23 C34 H22 109.5
C16 C35 C36 119.8(2)
C16 C35 H26 120.1
C36 C35 H26 120.1
C13 C36 C35 120.1(2)
C13 C36 H25 120.0
C35 C36 H25 120.0

loop_
_geom_bond_atom_site_label_1
_geom_bond_atom_site_label_2
_geom_bond_distance
P1 C5 1.731(2)
P1 C19 1.810(2)
P1 C16 1.816(2)
P1 C4 1.822(2)
O1 N1 1.223(3)
O2 C25 1.374(2)
O2 C26 1.441(2)
O3 C25 1.220(2)
O4 N1 1.231(2)
O5 C33 1.197(3)
O6 C33 1.340(3)
O6 C34 1.444(3)
N1 C12 1.465(3)
N2 C29 1.138(3)
N3 C30 1.137(3)
C1 C17 1.383(3)
C1 C2 1.391(3)
C1 H1 0.9500
C2 C3 1.389(3)
C2 H5 0.9500
C3 C4 1.390(3)
C3 H6 0.9500
C4 C18 1.398(3)
C5 C25 1.437(3)
C5 C6 1.459(3)
C6 C27 1.338(3)
C6 C7 1.545(3)
C7 C30 1.481(3)
C7 C29 1.484(3)
C7 C8 1.591(3)
C8 C9 1.510(3)
C8 C28 1.556(3)
C8 H16 1.0000
C9 C32 1.390(3)
C9 C10 1.401(3)
C10 C11 1.381(3)
C10 H17 0.9500
C11 C12 1.382(3)
C11 H20 0.9500
C12 C31 1.384(3)
C13 C14 1.378(3)
C13 C36 1.385(3)
C13 H2 0.9500
C14 C15 1.394(3)
C14 H28 0.9500
C15 C16 1.395(3)
C15 H27 0.9500
C16 C35 1.394(3)
C17 C18 1.386(3)
C17 H4 0.9500
C18 H3 0.9500
C19 C24 1.397(3)
C19 C20 1.398(3)
C20 C21 1.392(3)
C20 H11 0.9500
C21 C22 1.378(4)
C21 H10 0.9500
C22 C23 1.374(4)
C22 H7 0.9500
C23 C24 1.383(3)
C23 H8 0.9500
C24 H9 0.9500
C26 H12 0.9800
C26 H13 0.9800
C26 H14 0.9800
C27 C28 1.493(3)
C27 H15 0.9500
C28 C33 1.512(3)
C28 H24 1.0000
C31 C32 1.389(3)
C31 H18 0.9500
C32 H19 0.9500
C34 H21 0.9800
C34 H23 0.9800
C34 H22 0.9800
C35 C36 1.395(3)
C35 H26 0.9500
C36 H25 0.9500

loop_
_geom_torsion_atom_site_label_1
_geom_torsion_atom_site_label_2
_geom_torsion_atom_site_label_3
_geom_torsion_atom_site_label_4
_geom_torsion
C17 C1 C2 C3 -0.6(3)
C1 C2 C3 C4 0.1(3)
C2 C3 C4 C18 0.8(3)
C2 C3 C4 P1 -177.68(16)
C5 P1 C4 C3 -75.41(18)
C19 P1 C4 C3 161.25(16)
C16 P1 C4 C3 45.28(19)
C5 P1 C4 C18 106.18(19)
C19 P1 C4 C18 -17.2(2)
C16 P1 C4 C18 -133.13(18)
C19 P1 C5 C25 -83.80(18)
C16 P1 C5 C25 40.1(2)
C4 P1 C5 C25 155.82(16)
C19 P1 C5 C6 84.12(18)
C16 P1 C5 C6 -151.96(15)
C4 P1 C5 C6 -36.25(19)
C25 C5 C6 C27 141.8(2)
P1 C5 C6 C27 -26.1(3)
C25 C5 C6 C7 -38.6(3)
P1 C5 C6 C7 153.44(15)
C27 C6 C7 C30 140.27(18)
C5 C6 C7 C30 -39.3(2)
C27 C6 C7 C29 -96.8(2)
C5 C6 C7 C29 83.5(2)
C27 C6 C7 C8 18.8(2)
C5 C6 C7 C8 -160.81(17)
C30 C7 C8 C9 -22.3(2)
C29 C7 C8 C9 -142.85(17)
C6 C7 C8 C9 97.81(18)
C30 C7 C8 C28 -146.98(16)
C29 C7 C8 C28 92.50(18)
C6 C7 C8 C28 -26.83(18)
C28 C8 C9 C32 -143.32(19)
C7 C8 C9 C32 101.0(2)
C28 C8 C9 C10 41.3(3)
C7 C8 C9 C10 -74.4(2)
C32 C9 C10 C11 -1.5(3)
C8 C9 C10 C11 173.88(18)
C9 C10 C11 C12 0.4(3)
C10 C11 C12 C31 1.3(3)
C10 C11 C12 N1 -177.59(18)
O1 N1 C12 C11 -175.6(2)
O4 N1 C12 C11 4.3(3)
O1 N1 C12 C31 5.5(3)
O4 N1 C12 C31 -174.60(19)
C36 C13 C14 C15 -3.3(3)
C13 C14 C15 C16 0.2(3)
C14 C15 C16 C35 2.7(3)
C14 C15 C16 P1 -171.69(17)
C5 P1 C16 C35 37.44(19)
C19 P1 C16 C35 162.86(16)
C4 P1 C16 C35 -82.87(17)
C5 P1 C16 C15 -148.12(17)
C19 P1 C16 C15 -22.70(19)
C4 P1 C16 C15 91.57(18)
C2 C1 C17 C18 0.2(4)
C1 C17 C18 C4 0.7(3)
C3 C4 C18 C17 -1.2(3)
P1 C4 C18 C17 177.22(17)
C5 P1 C19 C24 6.16(19)
C16 P1 C19 C24 -119.07(16)
C4 P1 C19 C24 128.94(16)
C5 P1 C19 C20 -173.45(17)
C16 P1 C19 C20 61.3(2)
C4 P1 C19 C20 -50.7(2)
C24 C19 C20 C21 2.5(3)
P1 C19 C20 C21 -177.93(17)
C19 C20 C21 C22 -1.0(3)
C20 C21 C22 C23 -1.1(4)
C21 C22 C23 C24 1.8(4)
C22 C23 C24 C19 -0.2(3)
C20 C19 C24 C23 -1.9(3)
P1 C19 C24 C23 178.51(16)
C26 O2 C25 O3 16.3(3)
C26 O2 C25 C5 -165.90(18)
C6 C5 C25 O3 18.3(3)
P1 C5 C25 O3 -173.84(16)
C6 C5 C25 O2 -159.31(17)
P1 C5 C25 O2 8.5(2)
C5 C6 C27 C28 177.47(19)
C7 C6 C27 C28 -2.1(2)
C6 C27 C28 C33 -141.70(19)
C6 C27 C28 C8 -15.9(2)
C9 C8 C28 C27 -95.03(19)
C7 C8 C28 C27 25.58(19)
C9 C8 C28 C33 30.7(2)
C7 C8 C28 C33 151.27(16)
C11 C12 C31 C32 -1.9(3)
N1 C12 C31 C32 177.01(18)
C12 C31 C32 C9 0.8(3)
C10 C9 C32 C31 0.9(3)
C8 C9 C32 C31 -174.68(18)
C34 O6 C33 O5 -2.2(3)
C34 O6 C33 C28 176.87(18)
C27 C28 C33 O5 2.2(3)
C8 C28 C33 O5 -117.8(2)
C27 C28 C33 O6 -176.86(17)
C8 C28 C33 O6 63.1(2)
C15 C16 C35 C36 -2.6(3)
P1 C16 C35 C36 171.95(16)
C14 C13 C36 C35 3.4(3)
C16 C35 C36 C13 -0.5(3)
